data_4108049
loop_
_publ_author_name
'Guillermo M\'inguez Espallargas'
'Lee Brammer'
'David R. Allan'
'Colin R. Pulham'
'Neil Robertson'
'John E. Warren'

_publ_section_title
;
 Noncovalent Interactions under Extreme Conditions: High-Pressure and
 Low-Temperature Diffraction Studies of the Isostructural Metal-Organic
 Networks (4-Chloropyridinium)2[CoX4] (X = Cl, Br)
;
_journal_name_full 'Journal of the American Chemical Society'
_journal_page_first 9058
_journal_page_last 9071
_journal_paper_doi 10.1021/ja8010868
_journal_volume 130
_journal_year 2008
_chemical_formula_moiety '2(C5 H5 Cl N), Br4 Co'
_chemical_formula_sum 'C10 H10 Br4 Cl2 Co N2'
_chemical_formula_weight 607.67
_chemical_name_systematic
;
 ?
;
_space_group_IT_number 15
_symmetry_cell_setting monoclinic
_symmetry_space_group_name_Hall '-C 2yc'
_symmetry_space_group_name_H-M 'C 1 2/c 1'
_atom_sites_solution_hydrogens geom
_atom_sites_solution_primary direct
_atom_sites_solution_secondary difmap
_audit_creation_method SHELXL-97
_cell_angle_alpha 90.00
_cell_angle_beta 100.611(19)
_cell_angle_gamma 90.00
_cell_formula_units_Z 4
_cell_length_a 17.144(4)
_cell_length_b 7.2256(10)
_cell_length_c 13.5526(16)
_cell_measurement_reflns_used 1325
_cell_measurement_temperature 300(2)
_cell_measurement_theta_max 17.58
_cell_measurement_theta_min 3.08
_cell_volume 1650.1(5)
_computing_cell_refinement 'Bruker SMART'
_computing_data_collection 'Bruker SMART'
_computing_data_reduction 'Bruker SAINT'
_computing_molecular_graphics 'Bruker SHELXTL'
_computing_publication_material 'Bruker SHELXTL'
_computing_structure_refinement 'SHELXL-97 (Sheldrick, 1997)'
_computing_structure_solution 'SHELXS-97 (Sheldrick, 1990)'
_diffrn_ambient_temperature 300(2)
_diffrn_measured_fraction_theta_full 0.418
_diffrn_measured_fraction_theta_max 0.418
_diffrn_measurement_device_type 'CCD area detector'
_diffrn_measurement_method 'phi and omega scans'
_diffrn_radiation_monochromator graphite
_diffrn_radiation_source synchrotron
_diffrn_radiation_type X-rays
_diffrn_radiation_wavelength 0.48800
_diffrn_reflns_av_R_equivalents 0.0646
_diffrn_reflns_av_sigmaI/netI 0.0529
_diffrn_reflns_limit_h_max 13
_diffrn_reflns_limit_h_min -13
_diffrn_reflns_limit_k_max 9
_diffrn_reflns_limit_k_min -9
_diffrn_reflns_limit_l_max 19
_diffrn_reflns_limit_l_min -19
_diffrn_reflns_number 5361
_diffrn_reflns_theta_full 20.38
_diffrn_reflns_theta_max 20.38
_diffrn_reflns_theta_min 3.08
_exptl_absorpt_coefficient_mu 4.015
_exptl_absorpt_correction_T_max 0.3859
_exptl_absorpt_correction_T_min 0.3859
_exptl_absorpt_correction_type multi-scan
_exptl_absorpt_process_details sadabs
_exptl_crystal_colour blue
_exptl_crystal_density_diffrn 2.446
_exptl_crystal_description block
_exptl_crystal_F_000 1140
_exptl_crystal_size_max 0.20
_exptl_crystal_size_mid 0.20
_exptl_crystal_size_min 0.20
_refine_diff_density_max 0.669
_refine_diff_density_min -0.608
_refine_diff_density_rms 0.115
_refine_ls_extinction_method none
_refine_ls_goodness_of_fit_ref 1.160
_refine_ls_hydrogen_treatment constr
_refine_ls_matrix_type full
_refine_ls_number_parameters 36
_refine_ls_number_reflns 1053
_refine_ls_number_restraints 0
_refine_ls_restrained_S_all 1.160
_refine_ls_R_factor_all 0.0808
_refine_ls_R_factor_gt 0.0498
_refine_ls_shift/su_max 0.000
_refine_ls_shift/su_mean 0.000
_refine_ls_structure_factor_coef Fsqd
_refine_ls_weighting_details 'calc w=1/[\s^2^(Fo^2^)+(0.0676P)^2^+0.0000P] where P=(Fo^2^+2Fc^2^)/3'
_refine_ls_weighting_scheme calc
_refine_ls_wR_factor_gt 0.1247
_refine_ls_wR_factor_ref 0.1391
_reflns_number_gt 713
_reflns_number_total 1053
_reflns_threshold_expression >2sigma(I)
_cod_data_source_file ja8010868-file002_30.cif
_cod_data_source_block cobr03s
_cod_database_code 4108049

loop_
_symmetry_equiv_pos_as_xyz
'x, y, z'
'-x, y, -z+1/2'
'x+1/2, y+1/2, z'
'-x+1/2, y+1/2, -z+1/2'
'-x, -y, -z'
'x, -y, z-1/2'
'-x+1/2, -y+1/2, -z'
'x+1/2, -y+1/2, z-1/2'

loop_
_atom_site_label
_atom_site_type_symbol
_atom_site_fract_x
_atom_site_fract_y
_atom_site_fract_z
_atom_site_U_iso_or_equiv
_atom_site_adp_type
_atom_site_occupancy
_atom_site_symmetry_multiplicity
_atom_site_calc_flag
_atom_site_refinement_flags
Co1 Co 0.5000 0.44183(19) 0.2500 0.0307(16) Uani 1 2 d S
Br1 Br 0.40545(12) 0.26555(11) 0.31721(7) 0.0485(10) Uani 1 1 d .
Br2 Br 0.57678(12) 0.65544(10) 0.36516(6) 0.0502(11) Uani 1 1 d .
N1 N 0.60616(12) 0.79700(10) 0.11954(6) 0.0427(16) Uiso 1 1 d R
H1 H 0.5760 0.7494 0.1570 0.051 Uiso 1 1 calc R
C2 C 0.67898(12) 0.85341(10) 0.16302(6) 0.0414(18) Uiso 1 1 d R
H2 H 0.6961 0.8396 0.2318 0.050 Uiso 1 1 calc R
C3 C 0.72841(12) 0.93225(10) 0.10482(6) 0.0392(17) Uiso 1 1 d R
H3 H 0.7792 0.9717 0.1334 0.047 Uiso 1 1 calc R
C4 C 0.70020(12) 0.95096(10) 0.00256(6) 0.0355(16) Uiso 1 1 d R
Cl4 Cl 0.76066(12) 1.04893(10) -0.07166(6) 0.043(2) Uani 1 1 d R
C5 C 0.62481(12) 0.88927(10) -0.04131(6) 0.0429(19) Uiso 1 1 d R
H5 H 0.6065 0.9003 -0.1101 0.051 Uiso 1 1 calc R
C6 C 0.57793(12) 0.81113(10) 0.02038(6) 0.052(2) Uiso 1 1 d R
H6 H 0.5273 0.7686 -0.0065 0.062 Uiso 1 1 calc R

loop_
_atom_site_aniso_label
_atom_site_aniso_U_11
_atom_site_aniso_U_22
_atom_site_aniso_U_33
_atom_site_aniso_U_23
_atom_site_aniso_U_13
_atom_site_aniso_U_12
Co1 0.016(5) 0.0352(7) 0.0398(8) 0.000 0.0029(16) 0.000
Br1 0.041(3) 0.0554(5) 0.0520(5) 0.0065(4) 0.0165(11) -0.0108(7)
Br2 0.034(4) 0.0563(6) 0.0574(6) -0.0176(4) 0.0015(11) 0.0012(7)
Cl4 0.044(7) 0.0438(10) 0.0457(10) 0.0031(8) 0.016(2) -0.0017(15)

loop_
_atom_type_symbol
_atom_type_description
_atom_type_scat_dispersion_real
_atom_type_scat_dispersion_imag
_atom_type_scat_source
C C -0.0020 0.0007 'International Tables Vol C Tables 4.2.6.8 and 6.1.1.4'
H H 0.0000 0.0000 'International Tables Vol C Tables 4.2.6.8 and 6.1.1.4'
N N -0.0030 0.0014 'International Tables Vol C Tables 4.2.6.8 and 6.1.1.4'
Cl Cl 0.0646 0.0747 'International Tables Vol C Tables 4.2.6.8 and 6.1.1.4'
Co Co 0.1848 0.4883 'International Tables Vol C Tables 4.2.6.8 and 6.1.1.4'
Br Br 0.2378 1.2974 'International Tables Vol C Tables 4.2.6.8 and 6.1.1.4'

loop_
_geom_angle_atom_site_label_1
_geom_angle_atom_site_label_2
_geom_angle_atom_site_label_3
_geom_angle
_geom_angle_site_symmetry_1
_geom_angle_site_symmetry_3
Br1 Co1 Br1 115.02(8) 2_655 .
Br1 Co1 Br2 115.23(4) 2_655 2_655
Br1 Co1 Br2 105.23(6) . 2_655
Br1 Co1 Br2 105.23(6) 2_655 .
Br1 Co1 Br2 115.23(4) . .
Br2 Co1 Br2 100.24(8) 2_655 .
C2 N1 C6 123.4 . .
C2 N1 H1 118.3 . .
C6 N1 H1 118.3 . .
N1 C2 C3 119.5 . .
N1 C2 H2 120.2 . .
C3 C2 H2 120.2 . .
C2 C3 C4 118.2 . .
C2 C3 H3 120.9 . .
C4 C3 H3 120.9 . .
C3 C4 C5 121.4 . .
C3 C4 Cl4 119.1 . .
C5 C4 Cl4 119.5 . .
C6 C5 C4 118.0 . .
C6 C5 H5 121.0 . .
C4 C5 H5 121.0 . .
N1 C6 C5 119.5 . .
N1 C6 H6 120.2 . .
C5 C6 H6 120.2 . .

loop_
_geom_bond_atom_site_label_1
_geom_bond_atom_site_label_2
_geom_bond_distance
_geom_bond_site_symmetry_2
Co1 Br1 2.3713(15) 2_655
Co1 Br1 2.3713(15) .
Co1 Br2 2.4070(16) 2_655
Co1 Br2 2.4070(16) .
N1 C2 1.3421 .
N1 C6 1.3458 .
N1 H1 0.8600 .
C2 C3 1.3824 .
C2 H2 0.9300 .
C3 C4 1.3879 .
C3 H3 0.9300 .
C4 C5 1.3926 .
C4 Cl4 1.7237 .
C5 C6 1.3825 .
C5 H5 0.9300 .
C6 H6 0.9300 .

loop_
_geom_torsion_atom_site_label_1
_geom_torsion_atom_site_label_2
_geom_torsion_atom_site_label_3
_geom_torsion_atom_site_label_4
_geom_torsion
C6 N1 C2 C3 0.7
N1 C2 C3 C4 0.3
C2 C3 C4 C5 -1.2
C2 C3 C4 Cl4 180.0
C3 C4 C5 C6 1.1
Cl4 C4 C5 C6 179.9
C2 N1 C6 C5 -0.8
C4 C5 C6 N1 -0.1
